data_8000186
loop_
_publ_author_name
'Morohashi, Naoya'
'Akahira, Yuki'
'Tanaka, Shinya'
'Nishiyama, Kensuke'
'Kajiwara, Takashi'
'Hattori, Tetsutaro'

_publ_section_title
;
 Synthesis of a Sulfur-bridged Diphosphine Ligand and Its Unique
 Complexation Properties toward Palladium(II) Ion
;
_journal_issue 4
_journal_name_full 'Chemistry Letters'
_journal_page_first 418
_journal_paper_doi 10.1246/cl.2008.418
_journal_volume 37
_journal_year 2008
_chemical_formula_sum 'C45 H44 Cl F3 O3 P2 Pd S2'
_chemical_formula_weight 957.71
_space_group_IT_number 2
_symmetry_cell_setting triclinic
_symmetry_space_group_name_Hall '-P 1'
_symmetry_space_group_name_H-M 'P -1'
_atom_sites_solution_hydrogens geom
_atom_sites_solution_primary direct
_atom_sites_solution_secondary difmap
_audit_creation_method SHELXL-97
_cell_angle_alpha 74.498(3)
_cell_angle_beta 83.536(3)
_cell_angle_gamma 71.315(3)
_cell_formula_units_Z 2
_cell_length_a 9.716(2)
_cell_length_b 14.243(3)
_cell_length_c 17.332(4)
_cell_measurement_temperature 296(2)
_cell_volume 2188.5(8)
_computing_cell_refinement 'Bruker APEXII'
_computing_data_collection 'Bruker APEXII'
_computing_data_reduction 'Bruker SHELXTL'
_computing_structure_refinement 'SHELXL-97 (Sheldrick, 1997)'
_computing_structure_solution 'SHELXS-97 (Sheldrick, 1990)'
_diffrn_ambient_temperature 296(2)
_diffrn_measured_fraction_theta_full 0.909
_diffrn_measured_fraction_theta_max 0.909
_diffrn_measurement_device_type 'CCD are detector'
_diffrn_measurement_method 'phi and omega scans'
_diffrn_radiation_monochromator graphite
_diffrn_radiation_source 'fine-focus sealed tube'
_diffrn_radiation_type MoK\a
_diffrn_radiation_wavelength 0.71073
_diffrn_reflns_av_R_equivalents 0.0631
_diffrn_reflns_av_sigmaI/netI 0.0935
_diffrn_reflns_limit_h_max 12
_diffrn_reflns_limit_h_min -12
_diffrn_reflns_limit_k_max 18
_diffrn_reflns_limit_k_min -18
_diffrn_reflns_limit_l_max 22
_diffrn_reflns_limit_l_min -22
_diffrn_reflns_number 21411
_diffrn_reflns_theta_full 27.50
_diffrn_reflns_theta_max 27.50
_diffrn_reflns_theta_min 1.56
_exptl_absorpt_coefficient_mu 0.705
_exptl_absorpt_correction_type empirical
_exptl_crystal_colour yellow
_exptl_crystal_density_diffrn 1.453
_exptl_crystal_density_method 'not measured'
_exptl_crystal_F_000 980
_exptl_crystal_size_max 0.3
_exptl_crystal_size_mid 0.04
_exptl_crystal_size_min 0.04
_refine_diff_density_max 1.749
_refine_diff_density_min -1.254
_refine_diff_density_rms 0.136
_refine_ls_extinction_method none
_refine_ls_goodness_of_fit_ref 1.336
_refine_ls_hydrogen_treatment mixed
_refine_ls_matrix_type full
_refine_ls_number_parameters 551
_refine_ls_number_reflns 9133
_refine_ls_number_restraints 0
_refine_ls_restrained_S_all 1.336
_refine_ls_R_factor_all 0.1409
_refine_ls_R_factor_gt 0.0928
_refine_ls_shift/su_max 0.489
_refine_ls_shift/su_mean 0.010
_refine_ls_structure_factor_coef Fsqd
_refine_ls_weighting_details 'calc w=1/[\s^2^(Fo^2^)+(0.0000P)^2^+33.6686P] where P=(Fo^2^+2Fc^2^)/3'
_refine_ls_weighting_scheme calc
_refine_ls_wR_factor_gt 0.2639
_refine_ls_wR_factor_ref 0.2799
_reflns_number_gt 6325
_reflns_number_total 9133
_reflns_threshold_expression >2sigma(I)
_cod_data_source_file 37-418sup1.cif
_cod_data_source_block complex9
_cod_depositor_comments
;
The following automatic conversions were performed:

'_symmetry_cell_setting' value 'Triclinic' changed to 'triclinic'
according to /home/saulius/struct/CIF-dictionaries/cif_core.dic
dictionary named 'cif_core.dic' version 2.4.2 from 2011-04-26.

Automatic conversion script
Id: cif_fix_values 1891 2012-01-12 08:04:46Z andrius 
;
_cod_original_cell_volume 2188.5(9)
_cod_original_sg_symbol_H-M P-1
_cod_database_code 8000186

loop_
_symmetry_equiv_pos_as_xyz
'x, y, z'
'-x, -y, -z'

loop_
_atom_site_label
_atom_site_type_symbol
_atom_site_fract_x
_atom_site_fract_y
_atom_site_fract_z
_atom_site_U_iso_or_equiv
_atom_site_adp_type
_atom_site_occupancy
_atom_site_symmetry_multiplicity
_atom_site_calc_flag
_atom_site_refinement_flags
_atom_site_disorder_assembly
_atom_site_disorder_group
C1 C 0.7366(11) 0.5667(7) 0.3215(6) 0.032(2) Uani 1 1 d . . .
C2 C 0.6689(13) 0.5243(8) 0.3905(6) 0.044(3) Uani 1 1 d . . .
H1 H 0.6226 0.4769 0.3890 0.053 Uiso 1 1 calc R . .
C3 C 0.6688(13) 0.5510(9) 0.4611(7) 0.048(3) Uani 1 1 d . . .
H2 H 0.6200 0.5225 0.5060 0.058 Uiso 1 1 calc R . .
C4 C 0.7395(12) 0.6193(8) 0.4673(6) 0.037(2) Uani 1 1 d . . .
C5 C 0.8112(12) 0.6591(8) 0.3984(6) 0.035(2) Uani 1 1 d . . .
H3 H 0.852(9) 0.697(6) 0.401(5) 0.01(2) Uiso 1 1 d . . .
C6 C 0.8049(10) 0.6362(7) 0.3272(6) 0.032(2) Uani 1 1 d . . .
C7 C 0.8483(11) 0.8665(7) 0.1312(6) 0.034(2) Uani 1 1 d . . .
C8 C 0.8304(10) 0.8228(7) 0.2120(6) 0.033(2) Uani 1 1 d . . .
C9 C 0.7759(13) 0.8827(8) 0.2661(7) 0.042(3) Uani 1 1 d . . .
H4 H 0.772(11) 0.855(8) 0.316(6) 0.04(3) Uiso 1 1 d . . .
C10 C 0.7357(12) 0.9889(8) 0.2410(7) 0.043(3) Uani 1 1 d . A .
C11 C 0.7582(13) 1.0326(9) 0.1605(8) 0.049(3) Uani 1 1 d . . .
H5 H 0.731(12) 1.099(9) 0.144(6) 0.04(3) Uiso 1 1 d . . .
C12 C 0.8117(12) 0.9729(8) 0.1069(7) 0.043(3) Uani 1 1 d . . .
H6 H 0.827(11) 0.996(8) 0.056(7) 0.04(3) Uiso 1 1 d . . .
C13 C 0.7432(13) 0.6460(9) 0.5465(6) 0.043(3) Uani 1 1 d . . .
C14 C 0.8789(17) 0.5697(13) 0.5899(9) 0.082(5) Uani 1 1 d . . .
H7 H 0.8845 0.5844 0.6401 0.123 Uiso 1 1 calc R . .
H8 H 0.9640 0.5754 0.5574 0.123 Uiso 1 1 calc R . .
H9 H 0.8731 0.5015 0.5993 0.123 Uiso 1 1 calc R . .
C15 C 0.6098(16) 0.6361(12) 0.5996(8) 0.071(4) Uani 1 1 d . . .
H10 H 0.6151 0.6533 0.6489 0.107 Uiso 1 1 calc R . .
H11 H 0.6066 0.5671 0.6109 0.107 Uiso 1 1 calc R . .
H12 H 0.5236 0.6818 0.5724 0.107 Uiso 1 1 calc R . .
C16 C 0.747(2) 0.7553(11) 0.5329(8) 0.082(5) Uani 1 1 d . . .
H13 H 0.7494 0.7699 0.5835 0.123 Uiso 1 1 calc R . .
H14 H 0.6619 0.8017 0.5052 0.123 Uiso 1 1 calc R . .
H15 H 0.8322 0.7630 0.5013 0.123 Uiso 1 1 calc R . .
C17 C 0.6714(17) 1.0544(9) 0.3009(9) 0.067(4) Uani 1 1 d . . .
C18A C 0.749(5) 1.130(4) 0.295(3) 0.126(15) Uiso 0.50 1 d P A 2
H16A H 0.7620 1.1627 0.2396 0.189 Uiso 0.50 1 calc PR A 2
H17A H 0.8421 1.0967 0.3188 0.189 Uiso 0.50 1 calc PR A 2
H18A H 0.6928 1.1812 0.3225 0.189 Uiso 0.50 1 calc PR A 2
C19A C 0.643(5) 1.005(3) 0.380(3) 0.118(14) Uiso 0.50 1 d P A 2
H19A H 0.5890 0.9588 0.3796 0.177 Uiso 0.50 1 calc PR A 2
H20A H 0.5871 1.0545 0.4086 0.177 Uiso 0.50 1 calc PR A 2
H21A H 0.7330 0.9665 0.4065 0.177 Uiso 0.50 1 calc PR A 2
C20A C 0.515(6) 1.131(4) 0.267(3) 0.149(19) Uiso 0.50 1 d P A 2
H22A H 0.5281 1.1686 0.2133 0.223 Uiso 0.50 1 calc PR A 2
H23A H 0.4744 1.1777 0.3005 0.223 Uiso 0.50 1 calc PR A 2
H24A H 0.4509 1.0918 0.2675 0.223 Uiso 0.50 1 calc PR A 2
C21 C 0.8866(12) 0.3978(7) 0.2465(7) 0.038(2) Uani 1 1 d . . .
C22 C 0.8866(15) 0.3246(9) 0.3172(8) 0.057(3) Uani 1 1 d . . .
H25 H 0.8155 0.3384 0.3568 0.069 Uiso 1 1 calc R . .
C23 C 0.9925(17) 0.2310(10) 0.3289(10) 0.071(4) Uani 1 1 d . . .
H26 H 0.9941 0.1822 0.3770 0.085 Uiso 1 1 calc R . .
C24 C 1.0948(17) 0.2098(11) 0.2704(11) 0.076(5) Uani 1 1 d . . .
H27 H 1.1644 0.1459 0.2783 0.091 Uiso 1 1 calc R . .
C25 C 1.0959(17) 0.2815(11) 0.2000(10) 0.075(4) Uani 1 1 d . . .
H28 H 1.1664 0.2666 0.1604 0.090 Uiso 1 1 calc R . .
C26 C 0.9920(14) 0.3758(9) 0.1882(8) 0.054(3) Uani 1 1 d . . .
H29 H 0.9929 0.4250 0.1405 0.065 Uiso 1 1 calc R . .
C27 C 0.5799(11) 0.5146(8) 0.2159(6) 0.035(2) Uani 1 1 d . . .
C28 C 0.4559(12) 0.5884(9) 0.2319(7) 0.044(3) Uani 1 1 d . . .
H30 H 0.462(12) 0.640(9) 0.254(7) 0.05(3) Uiso 1 1 d . . .
C29 C 0.3217(14) 0.5834(11) 0.2198(8) 0.057(4) Uani 1 1 d . . .
H31 H 0.243(12) 0.629(9) 0.229(7) 0.04(3) Uiso 1 1 d . . .
C30 C 0.3112(14) 0.5059(11) 0.1893(8) 0.059(4) Uani 1 1 d . . .
H32 H 0.218(15) 0.502(10) 0.182(8) 0.07(4) Uiso 1 1 d . . .
C31 C 0.4343(14) 0.4324(10) 0.1725(8) 0.058(3) Uani 1 1 d . . .
H33 H 0.4264 0.3798 0.1527 0.069 Uiso 1 1 calc R . .
C32 C 0.5697(13) 0.4369(9) 0.1853(7) 0.044(3) Uani 1 1 d . . .
H34 H 0.659(11) 0.388(7) 0.176(6) 0.03(3) Uiso 1 1 d . . .
C33 C 1.0979(10) 0.7565(8) 0.0439(6) 0.035(2) Uani 1 1 d . . .
C34 C 1.1766(12) 0.8083(9) 0.0682(7) 0.049(3) Uani 1 1 d . . .
H35 H 1.1300 0.8595 0.0945 0.059 Uiso 1 1 calc R . .
C35 C 1.3242(14) 0.7836(12) 0.0532(9) 0.068(4) Uani 1 1 d . . .
H36 H 1.3775 0.8195 0.0680 0.082 Uiso 1 1 calc R . .
C36 C 1.3926(15) 0.7058(13) 0.0165(9) 0.075(5) Uani 1 1 d . . .
H37 H 1.4925 0.6891 0.0066 0.090 Uiso 1 1 calc R . .
C37 C 1.3156(15) 0.6527(13) -0.0058(8) 0.070(4) Uani 1 1 d . . .
H38 H 1.3632 0.5995 -0.0299 0.084 Uiso 1 1 calc R . .
C38 C 1.1678(14) 0.6781(10) 0.0076(7) 0.055(3) Uani 1 1 d . . .
H39 H 1.1149 0.6423 -0.0077 0.066 Uiso 1 1 calc R . .
C39 C 0.8181(12) 0.8635(8) -0.0297(6) 0.038(2) Uani 1 1 d . . .
C40 C 0.8931(15) 0.9109(10) -0.0921(7) 0.048(3) Uani 1 1 d . . .
H40 H 0.987(13) 0.893(9) -0.088(7) 0.05(4) Uiso 1 1 d . . .
C41 C 0.822(2) 0.9801(12) -0.1580(9) 0.068(4) Uani 1 1 d . . .
H41 H 0.877(18) 1.009(13) -0.193(10) 0.10(6) Uiso 1 1 d . . .
C42 C 0.678(2) 1.0036(13) -0.1619(10) 0.084(5) Uani 1 1 d . . .
H42 H 0.6300 1.0520 -0.2057 0.101 Uiso 1 1 calc R . .
C43 C 0.6015(18) 0.9564(16) -0.1014(12) 0.098(6) Uani 1 1 d . . .
H43 H 0.5015 0.9720 -0.1050 0.118 Uiso 1 1 calc R . .
C44 C 0.6707(15) 0.8862(13) -0.0353(9) 0.076(5) Uani 1 1 d . . .
H44 H 0.6177 0.8543 0.0053 0.091 Uiso 1 1 calc R . .
S1 S 0.9039(3) 0.68522(18) 0.24088(15) 0.0320(6) Uani 1 1 d . . .
S2 S 0.1921(8) 0.7637(5) 0.3724(4) 0.1182(19) Uani 1 1 d . . .
P1 P 0.7554(3) 0.52472(19) 0.23000(16) 0.0319(6) Uani 1 1 d . . .
P2 P 0.9044(3) 0.7845(2) 0.06218(16) 0.0344(6) Uani 1 1 d . . .
Pd1 Pd 0.83714(8) 0.64382(6) 0.13615(5) 0.0312(2) Uani 1 1 d . . .
Cl1 Cl 0.7886(3) 0.5957(2) 0.02768(18) 0.0517(7) Uani 1 1 d . . .
O1 O 0.054(2) 0.778(2) 0.400(2) 0.282(16) Uani 1 1 d . . .
O2 O 0.288(3) 0.6634(13) 0.4079(15) 0.240(12) Uani 1 1 d . . .
O3 O 0.199(4) 0.8042(15) 0.2937(13) 0.291(18) Uani 1 1 d . . .
C45 C 0.227(5) 0.843(3) 0.415(2) 0.30(2) Uani 1 1 d . . .
F1 F 0.191(3) 0.9371(13) 0.3821(13) 0.226(9) Uani 1 1 d . . .
F2 F 0.251(4) 0.812(2) 0.4863(12) 0.315(16) Uani 1 1 d . . .
F3 F 0.380(3) 0.826(2) 0.394(3) 0.42(3) Uani 1 1 d . . .
C18B C 0.789(3) 1.022(2) 0.3688(17) 0.067(7) Uiso 0.50 1 d P A 1
H17B H 0.8108 0.9496 0.3929 0.100 Uiso 0.50 1 calc PR A 1
H18B H 0.7506 1.0590 0.4089 0.100 Uiso 0.50 1 calc PR A 1
H16B H 0.8763 1.0363 0.3450 0.100 Uiso 0.50 1 calc PR A 1
C20B C 0.643(4) 1.168(2) 0.2642(18) 0.071(8) Uiso 0.50 1 d P A 1
H22B H 0.7310 1.1808 0.2404 0.107 Uiso 0.50 1 calc PR A 1
H23B H 0.6073 1.2048 0.3051 0.107 Uiso 0.50 1 calc PR A 1
H24B H 0.5710 1.1907 0.2238 0.107 Uiso 0.50 1 calc PR A 1
C19B C 0.536(3) 1.028(2) 0.3416(18) 0.068(8) Uiso 0.50 1 d P A 1
H21B H 0.5595 0.9549 0.3630 0.101 Uiso 0.50 1 calc PR A 1
H19B H 0.4611 1.0494 0.3030 0.101 Uiso 0.50 1 calc PR A 1
H20B H 0.5014 1.0615 0.3842 0.101 Uiso 0.50 1 calc PR A 1

loop_
_atom_site_aniso_label
_atom_site_aniso_U_11
_atom_site_aniso_U_22
_atom_site_aniso_U_33
_atom_site_aniso_U_23
_atom_site_aniso_U_13
_atom_site_aniso_U_12
C1 0.039(5) 0.028(5) 0.027(5) -0.002(4) 0.000(4) -0.012(4)
C2 0.059(7) 0.042(6) 0.038(6) -0.008(5) 0.008(5) -0.028(6)
C3 0.061(7) 0.047(7) 0.036(6) -0.002(5) 0.012(5) -0.026(6)
C4 0.042(6) 0.033(5) 0.032(5) -0.004(4) 0.000(5) -0.008(5)
C5 0.044(6) 0.028(5) 0.037(6) -0.006(4) -0.004(5) -0.015(5)
C6 0.032(5) 0.027(5) 0.028(5) 0.001(4) -0.001(4) -0.003(4)
C7 0.034(5) 0.024(5) 0.036(5) 0.000(4) 0.003(4) -0.006(4)
C8 0.029(5) 0.023(5) 0.046(6) -0.005(4) -0.004(4) -0.011(4)
C9 0.053(7) 0.035(6) 0.038(6) -0.008(5) 0.007(5) -0.017(5)
C10 0.044(6) 0.032(5) 0.053(7) -0.014(5) 0.004(5) -0.010(5)
C11 0.051(7) 0.025(5) 0.069(8) -0.010(5) 0.003(6) -0.013(5)
C12 0.051(6) 0.035(6) 0.046(7) -0.004(5) 0.010(5) -0.025(5)
C13 0.055(7) 0.043(6) 0.028(5) -0.007(5) -0.002(5) -0.011(6)
C14 0.073(10) 0.108(13) 0.067(10) -0.040(9) -0.016(8) -0.008(10)
C15 0.074(9) 0.100(11) 0.045(7) -0.030(7) 0.014(7) -0.029(9)
C16 0.143(15) 0.071(9) 0.047(8) -0.027(7) 0.011(9) -0.047(10)
C17 0.081(10) 0.032(6) 0.083(10) -0.024(6) 0.020(8) -0.013(7)
C21 0.047(6) 0.025(5) 0.047(6) -0.009(4) -0.006(5) -0.016(5)
C22 0.063(8) 0.034(6) 0.070(9) -0.003(6) 0.001(7) -0.016(6)
C23 0.079(10) 0.035(7) 0.087(11) 0.005(7) -0.021(9) -0.012(7)
C24 0.072(10) 0.040(7) 0.111(13) -0.028(8) -0.022(9) 0.001(7)
C25 0.069(10) 0.060(9) 0.087(11) -0.032(8) 0.003(8) 0.002(8)
C26 0.054(7) 0.046(7) 0.060(8) -0.019(6) 0.000(6) -0.008(6)
C27 0.040(5) 0.038(5) 0.030(5) -0.003(4) 0.005(4) -0.021(5)
C28 0.040(6) 0.043(6) 0.048(7) -0.010(5) 0.006(5) -0.014(5)
C29 0.037(7) 0.064(9) 0.055(8) -0.001(7) 0.000(6) -0.006(7)
C30 0.045(7) 0.076(9) 0.052(8) 0.007(7) -0.007(6) -0.031(7)
C31 0.064(8) 0.065(8) 0.056(8) -0.012(6) -0.002(6) -0.039(7)
C32 0.049(7) 0.044(6) 0.043(6) -0.012(5) 0.000(5) -0.018(6)
C33 0.028(5) 0.038(6) 0.033(5) 0.001(4) 0.005(4) -0.010(4)
C34 0.040(6) 0.043(6) 0.059(7) -0.004(6) 0.002(5) -0.014(5)
C35 0.046(7) 0.070(9) 0.084(10) -0.001(8) -0.002(7) -0.026(7)
C36 0.038(7) 0.100(12) 0.063(9) 0.009(9) 0.002(7) -0.012(8)
C37 0.043(7) 0.090(11) 0.056(8) -0.020(8) 0.010(6) 0.006(8)
C38 0.056(8) 0.061(8) 0.041(7) -0.013(6) 0.000(6) -0.008(7)
C39 0.041(6) 0.033(5) 0.036(6) 0.001(4) -0.003(5) -0.011(5)
C40 0.056(8) 0.050(7) 0.039(6) -0.002(5) -0.003(6) -0.021(6)
C41 0.090(12) 0.061(9) 0.049(8) -0.003(7) -0.013(8) -0.024(9)
C42 0.097(13) 0.077(11) 0.061(10) -0.004(8) -0.035(9) -0.002(10)
C43 0.049(9) 0.127(16) 0.101(14) -0.014(12) -0.034(9) -0.004(10)
C44 0.044(7) 0.100(12) 0.072(10) 0.001(9) -0.008(7) -0.022(8)
S1 0.0332(13) 0.0247(12) 0.0365(13) -0.0052(10) 0.0050(10) -0.0105(10)
S2 0.127(5) 0.096(4) 0.136(5) -0.030(4) 0.011(4) -0.043(4)
P1 0.0369(14) 0.0275(12) 0.0352(14) -0.0085(10) 0.0048(11) -0.0165(11)
P2 0.0350(14) 0.0316(13) 0.0353(14) -0.0036(11) 0.0059(11) -0.0143(11)
Pd1 0.0363(4) 0.0271(4) 0.0324(4) -0.0076(3) 0.0080(3) -0.0154(3)
Cl1 0.0552(17) 0.0598(18) 0.0466(16) -0.0219(14) 0.0020(13) -0.0202(15)
O1 0.102(14) 0.30(3) 0.49(5) -0.12(3) 0.01(2) -0.101(18)
O2 0.30(3) 0.072(11) 0.26(3) 0.049(14) -0.02(2) -0.002(14)
O3 0.61(6) 0.116(15) 0.127(16) 0.031(12) -0.03(2) -0.13(2)
C45 0.40(4) 0.31(4) 0.23(3) 0.16(3) -0.22(3) -0.30(4)
F1 0.34(3) 0.112(11) 0.25(2) -0.045(13) -0.011(19) -0.092(15)
F2 0.55(5) 0.34(3) 0.129(15) -0.052(18) -0.07(2) -0.21(3)
F3 0.24(2) 0.28(3) 0.71(8) 0.12(4) -0.22(4) -0.16(2)

loop_
_atom_type_symbol
_atom_type_description
_atom_type_scat_dispersion_real
_atom_type_scat_dispersion_imag
_atom_type_scat_source
C C 0.0033 0.0016 'International Tables Vol C Tables 4.2.6.8 and 6.1.1.4'
H H 0.0000 0.0000 'International Tables Vol C Tables 4.2.6.8 and 6.1.1.4'
O O 0.0106 0.0060 'International Tables Vol C Tables 4.2.6.8 and 6.1.1.4'
F F 0.0171 0.0103 'International Tables Vol C Tables 4.2.6.8 and 6.1.1.4'
P P 0.1023 0.0942 'International Tables Vol C Tables 4.2.6.8 and 6.1.1.4'
S S 0.1246 0.1234 'International Tables Vol C Tables 4.2.6.8 and 6.1.1.4'
Cl Cl 0.1484 0.1585 'International Tables Vol C Tables 4.2.6.8 and 6.1.1.4'
Pd Pd -0.9988 1.0072 'International Tables Vol C Tables 4.2.6.8 and 6.1.1.4'

loop_
_geom_angle_atom_site_label_1
_geom_angle_atom_site_label_2
_geom_angle_atom_site_label_3
_geom_angle
C2 C1 C6 117.0(9)
C2 C1 P1 122.8(8)
C6 C1 P1 119.9(7)
C3 C2 C1 121.3(10)
C2 C3 C4 121.8(10)
C3 C4 C5 116.6(10)
C3 C4 C13 121.6(9)
C5 C4 C13 121.8(10)
C6 C5 C4 121.3(10)
C5 C6 C1 121.9(9)
C5 C6 S1 120.0(8)
C1 C6 S1 117.8(7)
C8 C7 C12 117.4(10)
C8 C7 P2 118.9(7)
C12 C7 P2 123.5(8)
C9 C8 C7 121.2(9)
C9 C8 S1 123.7(8)
C7 C8 S1 114.7(8)
C8 C9 C10 120.9(10)
C9 C10 C11 117.9(10)
C9 C10 C17 120.5(10)
C11 C10 C17 121.6(10)
C12 C11 C10 120.9(10)
C11 C12 C7 121.5(10)
C16 C13 C4 111.2(9)
C16 C13 C15 107.6(11)
C4 C13 C15 111.3(10)
C16 C13 C14 110.8(12)
C4 C13 C14 107.4(10)
C15 C13 C14 108.5(11)
C19A C17 C18A 114(3)
C19A C17 C20B 129(2)
C18A C17 C20B 43.8(19)
C19A C17 C10 118(2)
C18A C17 C10 111(2)
C20B C17 C10 113.4(15)
C19A C17 C19B 48(2)
C18A C17 C19B 140(2)
C20B C17 C19B 112.9(19)
C10 C17 C19B 108.6(15)
C19A C17 C18B 59(2)
C18A C17 C18B 66(2)
C20B C17 C18B 107.2(19)
C10 C17 C18B 107.1(14)
C19B C17 C18B 107.4(18)
C19A C17 C20A 106(3)
C18A C17 C20A 99(3)
C20B C17 C20A 56(2)
C10 C17 C20A 107(2)
C19B C17 C20A 63(2)
C18B C17 C20A 146(2)
C26 C21 C22 119.5(11)
C26 C21 P1 118.9(8)
C22 C21 P1 121.5(9)
C23 C22 C21 119.7(13)
C24 C23 C22 120.3(14)
C23 C24 C25 120.6(13)
C24 C25 C26 119.6(14)
C25 C26 C21 120.3(13)
C28 C27 C32 120.2(10)
C28 C27 P1 119.3(8)
C32 C27 P1 120.4(9)
C29 C28 C27 120.2(12)
C28 C29 C30 119.7(13)
C31 C30 C29 120.6(12)
C30 C31 C32 119.7(13)
C31 C32 C27 119.6(12)
C38 C33 C34 120.1(10)
C38 C33 P2 118.0(9)
C34 C33 P2 121.8(9)
C35 C34 C33 119.6(13)
C36 C35 C34 119.8(14)
C37 C36 C35 120.8(13)
C36 C37 C38 119.8(14)
C37 C38 C33 119.9(14)
C44 C39 C40 118.3(11)
C44 C39 P2 119.5(9)
C40 C39 P2 121.9(9)
C41 C40 C39 121.0(13)
C42 C41 C40 120.1(15)
C41 C42 C43 120.0(15)
C42 C43 C44 120.7(15)
C39 C44 C43 119.7(14)
C6 S1 C8 109.2(5)
C6 S1 Pd1 106.7(4)
C8 S1 Pd1 100.5(4)
O3 S2 O1 111(2)
O3 S2 O2 120.5(17)
O1 S2 O2 113.1(17)
O3 S2 C45 105.4(17)
O1 S2 C45 97(2)
O2 S2 C45 106.4(19)
C27 P1 C1 105.6(5)
C27 P1 C21 108.4(5)
C1 P1 C21 107.8(5)
C27 P1 Pd1 117.7(3)
C1 P1 Pd1 104.3(3)
C21 P1 Pd1 112.3(3)
C39 P2 C33 107.3(5)
C39 P2 C7 104.2(5)
C33 P2 C7 108.8(5)
C39 P2 Pd1 122.0(4)
C33 P2 Pd1 113.0(3)
C7 P2 Pd1 100.3(3)
S1 Pd1 P1 86.41(9)
S1 Pd1 Cl1 175.45(11)
P1 Pd1 Cl1 94.92(11)
S1 Pd1 P2 83.13(10)
P1 Pd1 P2 167.52(10)
Cl1 Pd1 P2 96.03(11)
F2 C45 F1 121(5)
F2 C45 F3 92(3)
F1 C45 F3 95(3)
F2 C45 S2 116(3)
F1 C45 S2 121(3)
F3 C45 S2 100(4)

loop_
_geom_bond_atom_site_label_1
_geom_bond_atom_site_label_2
_geom_bond_distance
C1 C2 1.385(13)
C1 C6 1.385(14)
C1 P1 1.810(10)
C2 C3 1.376(16)
C3 C4 1.391(15)
C4 C5 1.391(14)
C4 C13 1.526(15)
C5 C6 1.370(15)
C6 S1 1.788(9)
C7 C8 1.389(14)
C7 C12 1.395(14)
C7 P2 1.811(11)
C8 C9 1.384(15)
C8 S1 1.806(9)
C9 C10 1.391(15)
C10 C11 1.391(16)
C10 C17 1.529(17)
C11 C12 1.373(17)
C13 C16 1.522(17)
C13 C15 1.525(16)
C13 C14 1.533(18)
C17 C19A 1.41(4)
C17 C18A 1.48(4)
C17 C20B 1.52(3)
C17 C19B 1.53(3)
C17 C18B 1.60(3)
C17 C20A 1.62(5)
C21 C26 1.378(16)
C21 C22 1.380(15)
C21 P1 1.818(11)
C22 C23 1.379(18)
C23 C24 1.36(2)
C24 C25 1.37(2)
C25 C26 1.378(18)
C27 C28 1.379(15)
C27 C32 1.383(15)
C27 P1 1.806(10)
C28 C29 1.371(17)
C29 C30 1.38(2)
C30 C31 1.376(19)
C31 C32 1.383(17)
C33 C38 1.377(16)
C33 C34 1.380(16)
C33 P2 1.802(10)
C34 C35 1.375(17)
C35 C36 1.37(2)
C36 C37 1.36(2)
C37 C38 1.373(18)
C39 C44 1.373(16)
C39 C40 1.380(15)
C39 P2 1.801(11)
C40 C41 1.376(18)
C41 C42 1.33(2)
C42 C43 1.37(2)
C43 C44 1.38(2)
S1 Pd1 2.268(3)
S2 O3 1.34(2)
S2 O1 1.34(2)
S2 O2 1.446(18)
S2 C45 1.64(4)
P1 Pd1 2.291(2)
P2 Pd1 2.316(3)
Pd1 Cl1 2.307(3)
C45 F2 1.23(3)
C45 F1 1.25(4)
C45 F3 1.45(6)
